data_7159021
loop_
_publ_author_name
'Zhang, Fuxin'
'Yang, Tao'
'Yang, Kailing'
'Zhou, Ruixi'
'Zhang, Yu'
'Chen, Wenwen'
'Liu, Zhetong'
'Zhan, Guanqun'
'Guo, Zengjun'

_publ_section_title
;
 Cytotoxic alkaloids from the twigs and leaves of <i>Cephalotaxus
 sinensis</i>.
;
_journal_issue 1
_journal_name_full 'Organic &amp; biomolecular chemistry'
_journal_page_first 169
_journal_page_last 178
_journal_paper_doi 10.1039/d2ob01980a
_journal_volume 21
_journal_year 2022
_chemical_absolute_configuration ad
_chemical_formula_sum 'C27 H39 N O11'
_chemical_formula_weight 553.59
_space_group_crystal_system monoclinic
_space_group_IT_number 4
_space_group_name_Hall 'P 2yb'
_space_group_name_H-M_alt 'P 1 21 1'
_atom_sites_solution_hydrogens mixed
_audit_creation_method SHELXL-2018/3
_audit_update_record
;
2022-10-19 deposited with the CCDC.	2022-11-28 downloaded from the CCDC.
;
_cell_angle_alpha 90
_cell_angle_beta 90.836(2)
_cell_angle_gamma 90
_cell_formula_units_Z 4
_cell_length_a 9.4013(5)
_cell_length_b 26.2244(16)
_cell_length_c 12.2587(7)
_cell_measurement_reflns_used 9836
_cell_measurement_temperature 200(2)
_cell_measurement_theta_max 62.56
_cell_measurement_theta_min 3.14
_cell_volume 3022.0(3)
_computing_cell_refinement 'Bruker SAINT V8.40B'
_computing_data_collection 'Bruker APEX3'
_computing_data_reduction 'Bruker SAINT V8.40B'
_computing_molecular_graphics 'Bruker SHELXTL'
_computing_publication_material 'Bruker SHELXTL'
_computing_structure_refinement 'SHELXL-2014 (Sheldrick 2014)'
_computing_structure_solution 'SHELXS-97 (Sheldrick 2008)'
_diffrn_ambient_temperature 200(2)
_diffrn_measured_fraction_theta_full 0.999
_diffrn_measured_fraction_theta_max 0.997
_diffrn_measurement_device_type 'Bruker D8 Ventrue'
_diffrn_measurement_method '\f and \w scans'
_diffrn_radiation_type GaK\a
_diffrn_radiation_wavelength 1.34139
_diffrn_reflns_av_R_equivalents 0.0457
_diffrn_reflns_av_unetI/netI 0.0319
_diffrn_reflns_Laue_measured_fraction_full 0.999
_diffrn_reflns_Laue_measured_fraction_max 0.997
_diffrn_reflns_limit_h_max 12
_diffrn_reflns_limit_h_min -12
_diffrn_reflns_limit_k_max 34
_diffrn_reflns_limit_k_min -34
_diffrn_reflns_limit_l_max 16
_diffrn_reflns_limit_l_min -16
_diffrn_reflns_number 81736
_diffrn_reflns_point_group_measured_fraction_full 0.998
_diffrn_reflns_point_group_measured_fraction_max 0.993
_diffrn_reflns_theta_full 53.594
_diffrn_reflns_theta_max 63.132
_diffrn_reflns_theta_min 3.137
_exptl_absorpt_coefficient_mu 0.503
_exptl_crystal_colour colorless
_exptl_crystal_density_diffrn 1.217
_exptl_crystal_description block
_exptl_crystal_F_000 1184
_exptl_crystal_size_max 0.200
_exptl_crystal_size_mid 0.100
_exptl_crystal_size_min 0.100
_refine_diff_density_max 0.605
_refine_diff_density_min -0.335
_refine_diff_density_rms 0.053
_refine_ls_abs_structure_details
;
 Flack x determined using 5651 quotients [(I+)-(I-)]/[(I+)+(I-)]
 (Parsons, Flack and Wagner, Acta Cryst. B69 (2013) 249-259).
;
_refine_ls_abs_structure_Flack -0.02(4)
_refine_ls_extinction_method none
_refine_ls_goodness_of_fit_ref 1.098
_refine_ls_hydrogen_treatment mixed
_refine_ls_matrix_type full
_refine_ls_number_parameters 739
_refine_ls_number_reflns 14799
_refine_ls_number_restraints 9
_refine_ls_restrained_S_all 1.100
_refine_ls_R_factor_all 0.0549
_refine_ls_R_factor_gt 0.0490
_refine_ls_shift/su_max 0.001
_refine_ls_shift/su_mean 0.000
_refine_ls_structure_factor_coef Fsqd
_refine_ls_weighting_details 'w=1/[\s^2^(Fo^2^)+(0.1077P)^2^] where P=(Fo^2^+2Fc^2^)/3'
_refine_ls_weighting_scheme calc
_refine_ls_wR_factor_gt 0.1472
_refine_ls_wR_factor_ref 0.1512
_reflns_Friedel_coverage 0.950
_reflns_Friedel_fraction_full 0.998
_reflns_Friedel_fraction_max 0.988
_reflns_number_gt 13014
_reflns_number_total 14799
_reflns_threshold_expression 'I > 2\s(I)'
_cod_data_source_file d2ob01980a2.cif
_cod_data_source_block 211211b_0m
_cod_depositor_comments 'Adding full bibliography for 7159015--7159021.cif.'
_cod_original_sg_symbol_H-M 'P 21'
_cod_database_code 7159021
_shelx_shelxl_version_number 2018/3
_shelx_space_group_comment
;
The symmetry employed for this shelxl refinement is uniquely defined
by the following loop, which should always be used as a source of
symmetry information in preference to the above space-group names.
They are only intended as comments.
;
_shelx_estimated_absorpt_t_min 0.906
_shelx_estimated_absorpt_t_max 0.951

loop_
_space_group_symop_operation_xyz
'x, y, z'
'-x, y+1/2, -z'

loop_
_atom_site_label
_atom_site_type_symbol
_atom_site_fract_x
_atom_site_fract_y
_atom_site_fract_z
_atom_site_U_iso_or_equiv
_atom_site_adp_type
_atom_site_occupancy
_atom_site_site_symmetry_order
_atom_site_calc_flag
_atom_site_refinement_flags_posn
_atom_site_refinement_flags_adp
_atom_site_refinement_flags_occupancy
_atom_site_disorder_assembly
_atom_site_disorder_group
C1 C 0.0170(3) 0.38567(10) 0.4716(2) 0.0351(5) Uani 1 1 d . . . . .
H1 H 0.034398 0.418812 0.443489 0.042 Uiso 1 1 calc R U . . .
C1' C -0.2106(3) 0.23191(10) 0.48389(19) 0.0306(5) Uani 1 1 d . . . . .
C2 C -0.1128(3) 0.36513(10) 0.4832(2) 0.0340(5) Uani 1 1 d . . . . .
C2' C -0.2775(3) 0.19794(10) 0.39373(18) 0.0307(5) Uani 1 1 d . . . . .
C3 C -0.1091(3) 0.31171(10) 0.52673(19) 0.0310(5) Uani 1 1 d . . . . .
H3 H -0.157124 0.310281 0.598906 0.037 Uiso 1 1 calc R U . . .
C3' C -0.4412(3) 0.19974(11) 0.4077(2) 0.0351(5) Uani 1 1 d . . . . .
H3' H -0.485914 0.180378 0.345835 0.042 Uiso 1 1 calc R U . . .
C4 C 0.0511(3) 0.29938(10) 0.54128(18) 0.0319(5) Uani 1 1 d . . . . .
H4 H 0.068121 0.294764 0.621382 0.038 Uiso 1 1 calc R U . . .
C4' C -0.4991(3) 0.25468(11) 0.4039(2) 0.0377(5) Uani 1 1 d . . . . .
C5 C 0.1308(3) 0.34926(10) 0.5090(2) 0.0361(5) Uani 1 1 d . . . . .
C5' C -0.2162(3) 0.14451(10) 0.4031(2) 0.0354(5) Uani 1 1 d . . . . .
H5'A H -0.113708 0.145792 0.385904 0.042 Uiso 1 1 calc R U . . .
H5'B H -0.224690 0.132782 0.479465 0.042 Uiso 1 1 calc R U . . .
C6 C 0.2260(4) 0.37043(14) 0.6014(3) 0.0542(8) Uani 1 1 d . . . . .
H6B H 0.172371 0.395454 0.645075 0.065 Uiso 1 1 calc R U . . .
H6C H 0.257500 0.342403 0.650134 0.065 Uiso 1 1 calc R U . . .
C6' C -0.2882(4) 0.10606(12) 0.3286(2) 0.0459(6) Uani 1 1 d . . . . .
H6'A H -0.296869 0.120892 0.254495 0.055 Uiso 1 1 calc R U . . .
H6'B H -0.385571 0.099686 0.355073 0.055 Uiso 1 1 calc R U . . .
C7 C 0.3526(5) 0.3957(2) 0.5513(5) 0.0860(16) Uani 1 1 d . . . . .
H7D H 0.441819 0.381453 0.582606 0.103 Uiso 1 1 calc R U . . .
H7E H 0.350909 0.432827 0.565362 0.103 Uiso 1 1 calc R U . . .
C7' C -0.2096(5) 0.05515(13) 0.3212(3) 0.0573(8) Uani 1 1 d . . . . .
H7' H -0.116577 0.061781 0.285290 0.069 Uiso 1 1 calc R U . . .
C8 C 0.3437(4) 0.38532(13) 0.4306(4) 0.0623(10) Uani 1 1 d . . . . .
H8A H 0.438302 0.376383 0.401672 0.075 Uiso 1 1 calc R U . . .
H8B H 0.306445 0.415391 0.390597 0.075 Uiso 1 1 calc R U . . .
C8' C -0.2944(7) 0.01833(17) 0.2475(4) 0.0822(14) Uani 1 1 d . . . . .
H8'A H -0.391143 0.014688 0.275282 0.123 Uiso 1 1 calc R U . . .
H8'B H -0.247569 -0.015046 0.247305 0.123 Uiso 1 1 calc R U . . .
H8'C H -0.298703 0.031872 0.173039 0.123 Uiso 1 1 calc R U . . .
C9' C -0.1779(8) 0.03211(19) 0.4314(4) 0.0932(17) Uani 1 1 d . . . . .
H9'A H -0.121861 0.056225 0.475437 0.140 Uiso 1 1 calc R U . . .
H9'B H -0.123724 0.000495 0.422244 0.140 Uiso 1 1 calc R U . . .
H9'C H -0.267290 0.024608 0.468197 0.140 Uiso 1 1 calc R U . . .
C10 C 0.1895(4) 0.33173(13) 0.3073(3) 0.0482(7) Uani 1 1 d . . . . .
H10C H 0.270736 0.322059 0.261147 0.058 Uiso 1 1 calc R U . . .
H10D H 0.149097 0.363856 0.277901 0.058 Uiso 1 1 calc R U . . .
C11 C 0.0766(3) 0.29009(12) 0.29994(19) 0.0408(6) Uani 1 1 d . . . . .
H11C H -0.016635 0.304582 0.320065 0.049 Uiso 1 1 calc R U . . .
H11D H 0.068952 0.277879 0.223662 0.049 Uiso 1 1 calc R U . . .
C12 C 0.1106(3) 0.24559(11) 0.3738(2) 0.0365(5) Uani 1 1 d . . . . .
C13 C 0.1022(3) 0.25077(10) 0.4872(2) 0.0321(5) Uani 1 1 d . . . . .
C14 C 0.1400(3) 0.20979(10) 0.5561(2) 0.0338(5) Uani 1 1 d . . . . .
H14 H 0.134260 0.212686 0.633190 0.041 Uiso 1 1 calc R U . . .
C15 C 0.1855(3) 0.16525(11) 0.5076(2) 0.0407(6) Uani 1 1 d . . . . .
C16 C 0.1946(3) 0.16065(12) 0.3962(3) 0.0438(6) Uani 1 1 d . . . . .
C17 C 0.1566(3) 0.19944(12) 0.3272(2) 0.0437(6) Uani 1 1 d . . . . .
H17 H 0.161096 0.195394 0.250339 0.052 Uiso 1 1 calc R U . . .
C18 C 0.2651(5) 0.08722(14) 0.4703(4) 0.0666(10) Uani 1 1 d . . . . .
H18C H 0.365877 0.076687 0.478301 0.080 Uiso 1 1 calc R U . . .
H18D H 0.205108 0.056223 0.472247 0.080 Uiso 1 1 calc R U . . .
C19 C -0.2420(4) 0.43648(12) 0.4242(3) 0.0518(7) Uani 1 1 d . . . . .
H19D H -0.193945 0.459089 0.476629 0.078 Uiso 1 1 calc R U . . .
H19E H -0.340273 0.447967 0.412657 0.078 Uiso 1 1 calc R U . . .
H19F H -0.191757 0.437287 0.354734 0.078 Uiso 1 1 calc R U . . .
N9 N 0.2423(3) 0.34081(9) 0.4206(2) 0.0415(5) Uani 1 1 d D . . . .
H9 H 0.294(4) 0.3147(11) 0.435(3) 0.050 Uiso 1 1 d D U . . .
O1 O -0.2421(2) 0.38548(8) 0.46593(18) 0.0420(4) Uani 1 1 d . . . . .
O2 O 0.2280(3) 0.12071(9) 0.5582(2) 0.0568(6) Uani 1 1 d . . . . .
O3 O 0.2442(3) 0.11287(9) 0.3699(2) 0.0642(7) Uani 1 1 d . . . . .
O4 O -0.18276(19) 0.27880(7) 0.44885(13) 0.0309(3) Uani 1 1 d . . . . .
O5 O -0.1892(2) 0.21756(8) 0.57668(14) 0.0368(4) Uani 1 1 d . . . . .
O6 O -0.2450(2) 0.21662(8) 0.28867(13) 0.0372(4) Uani 1 1 d . . . . .
H6 H -0.287273 0.244425 0.278035 0.056 Uiso 1 1 calc R U . . .
O7 O -0.4818(2) 0.17589(8) 0.50641(17) 0.0420(4) Uani 1 1 d . . . . .
H7 H -0.532323 0.196010 0.542499 0.063 Uiso 1 1 calc R U . . .
O8 O -0.4749(2) 0.28033(9) 0.31980(17) 0.0478(5) Uani 1 1 d . . . . .
O9 O -0.5667(2) 0.26862(9) 0.48626(18) 0.0450(5) Uani 1 1 d . . . . .
C1A C 0.5738(3) 0.11311(11) 0.9791(2) 0.0397(6) Uani 1 1 d . . . . .
H1A H 0.556122 0.079590 0.952859 0.048 Uiso 1 1 calc R U . . .
C1B C 0.8006(3) 0.26716(10) 0.9836(2) 0.0323(5) Uani 1 1 d . . . . .
C2A C 0.7028(3) 0.13379(10) 0.9896(2) 0.0364(5) Uani 1 1 d . . . . .
C2B C 0.8633(3) 0.30017(10) 0.89291(19) 0.0344(5) Uani 1 1 d . . . . .
C3A C 0.7013(3) 0.18772(10) 1.02968(19) 0.0323(5) Uani 1 1 d . . . . .
H3A H 0.752356 0.190108 1.101612 0.039 Uiso 1 1 calc R U . . .
C3B C 1.0274(3) 0.29923(12) 0.9074(2) 0.0381(5) Uani 1 1 d . . . . .
H3B H 1.069506 0.318536 0.845340 0.046 Uiso 1 1 calc R U . . .
C4A C 0.5408(3) 0.19972(10) 1.04412(18) 0.0307(5) Uani 1 1 d . . . . .
H4A H 0.527393 0.204759 1.124171 0.037 Uiso 1 1 calc R U . . .
C4B C 1.0856(3) 0.24414(12) 0.9041(2) 0.0402(6) Uani 1 1 d . . . . .
C5A C 0.4604(3) 0.14941(10) 1.0141(2) 0.0353(5) Uani 1 1 d . . . . .
C5B C 0.8024(3) 0.35388(11) 0.9015(2) 0.0408(6) Uani 1 1 d . . . . .
H5BA H 0.816104 0.366061 0.977320 0.049 Uiso 1 1 calc R U . . .
H5BB H 0.698707 0.352327 0.886493 0.049 Uiso 1 1 calc R U . . .
C6A C 0.3683(4) 0.12981(13) 1.1073(3) 0.0473(7) Uani 1 1 d . . . . .
H6AA H 0.426461 0.110169 1.160586 0.057 Uiso 1 1 calc R U . . .
H6AB H 0.322371 0.158508 1.145642 0.057 Uiso 1 1 calc R U . . .
C6B C 0.8681(5) 0.39269(14) 0.8242(3) 0.0606(9) Uani 1 1 d D . . . .
H6BA H 0.966966 0.399322 0.849338 0.073 Uiso 0.715(7) 1 calc R U P A 1
H6BB H 0.873194 0.377008 0.750940 0.073 Uiso 0.715(7) 1 calc R U P A 1
H6BC H 0.970653 0.396792 0.841618 0.073 Uiso 0.285(7) 1 calc R U P A 2
H6BD H 0.858360 0.380672 0.747943 0.073 Uiso 0.285(7) 1 calc R U P A 2
C7A C 0.2567(6) 0.0956(2) 1.0522(4) 0.0831(15) Uani 1 1 d . . . . .
H7AA H 0.285941 0.059361 1.056998 0.100 Uiso 1 1 calc R U . . .
H7AB H 0.163632 0.099471 1.088003 0.100 Uiso 1 1 calc R U . . .
C7B C 0.7928(12) 0.4432(4) 0.8131(7) 0.0595(18) Uani 0.715(7) 1 d D . P A 1
H7B H 0.768955 0.454911 0.888244 0.071 Uiso 0.715(7) 1 calc R U P A 1
C7C C 0.792(3) 0.4434(10) 0.837(2) 0.0595(18) Uani 0.285(7) 1 d D . P A 2
H7C H 0.856318 0.464401 0.885010 0.071 Uiso 0.285(7) 1 calc R U P A 2
C8A C 0.2464(4) 0.11207(15) 0.9357(3) 0.0591(8) Uani 1 1 d . . . . .
H8AA H 0.147703 0.122150 0.916581 0.071 Uiso 1 1 calc R U . . .
H8AB H 0.275531 0.084068 0.886668 0.071 Uiso 1 1 calc R U . . .
C8B C 0.6596(9) 0.4376(4) 0.7527(8) 0.104(3) Uani 0.715(7) 1 d D . P A 1
H8BA H 0.679374 0.427681 0.677339 0.156 Uiso 0.715(7) 1 calc R U P A 1
H8BB H 0.608123 0.470098 0.752855 0.156 Uiso 0.715(7) 1 calc R U P A 1
H8BC H 0.601534 0.411271 0.787135 0.156 Uiso 0.715(7) 1 calc R U P A 1
C8C C 0.650(2) 0.4514(9) 0.880(2) 0.104(3) Uani 0.285(7) 1 d D . P A 2
H8CA H 0.587910 0.424254 0.852225 0.156 Uiso 0.285(7) 1 d R U P A 2
H8CB H 0.613430 0.484574 0.856315 0.156 Uiso 0.285(7) 1 d R U P A 2
H8CC H 0.652540 0.450144 0.960285 0.156 Uiso 0.285(7) 1 d R U P A 2
C9B C 0.8890(10) 0.4835(3) 0.7635(7) 0.088(2) Uani 0.715(7) 1 d D . P A 1
H9BA H 0.979284 0.467775 0.742871 0.131 Uiso 0.715(7) 1 calc R U P A 1
H9BB H 0.907219 0.510507 0.817112 0.131 Uiso 0.715(7) 1 calc R U P A 1
H9BC H 0.842373 0.498063 0.698653 0.131 Uiso 0.715(7) 1 calc R U P A 1
C9C C 0.777(3) 0.4733(6) 0.7320(15) 0.088(2) Uani 0.285(7) 1 d D . P A 2
H9CA H 0.768495 0.509743 0.748709 0.131 Uiso 0.285(7) 1 calc R U P A 2
H9CB H 0.692348 0.461870 0.691780 0.131 Uiso 0.285(7) 1 calc R U P A 2
H9CC H 0.861609 0.467747 0.687518 0.131 Uiso 0.285(7) 1 calc R U P A 2
C10A C 0.3930(4) 0.16523(13) 0.8106(2) 0.0455(7) Uani 1 1 d . . . . .
H10A H 0.309544 0.174293 0.764382 0.055 Uiso 1 1 calc R U . . .
H10B H 0.433454 0.133140 0.782013 0.055 Uiso 1 1 calc R U . . .
C11A C 0.5035(4) 0.20721(12) 0.8029(2) 0.0439(6) Uani 1 1 d . . . . .
H11A H 0.597865 0.193165 0.823465 0.053 Uiso 1 1 calc R U . . .
H11B H 0.508110 0.219053 0.726390 0.053 Uiso 1 1 calc R U . . .
C12A C 0.4715(3) 0.25196(11) 0.8753(2) 0.0361(5) Uani 1 1 d . . . . .
C13A C 0.4861(3) 0.24831(10) 0.98927(19) 0.0319(5) Uani 1 1 d . . . . .
C14A C 0.4508(3) 0.28950(11) 1.0564(2) 0.0354(5) Uani 1 1 d . . . . .
H14A H 0.459801 0.287152 1.133477 0.043 Uiso 1 1 calc R U . . .
C15A C 0.4028(3) 0.33335(11) 1.0072(2) 0.0406(6) Uani 1 1 d . . . . .
C16A C 0.3868(3) 0.33670(12) 0.8949(3) 0.0435(6) Uani 1 1 d . . . . .
C17A C 0.4201(3) 0.29773(12) 0.8275(2) 0.0446(6) Uani 1 1 d . . . . .
H17A H 0.409373 0.300959 0.750663 0.054 Uiso 1 1 calc R U . . .
C18A C 0.3184(5) 0.41089(14) 0.9693(4) 0.0680(11) Uani 1 1 d . . . . .
H18A H 0.379197 0.441708 0.969706 0.082 Uiso 1 1 calc R U . . .
H18B H 0.218374 0.421708 0.978403 0.082 Uiso 1 1 calc R U . . .
C19A C 0.8325(5) 0.06204(14) 0.9339(3) 0.0605(9) Uani 1 1 d . . . . .
H19A H 0.790743 0.060967 0.860220 0.091 Uiso 1 1 calc R U . . .
H19B H 0.776701 0.040452 0.982540 0.091 Uiso 1 1 calc R U . . .
H19C H 0.930652 0.049516 0.932015 0.091 Uiso 1 1 calc R U . . .
N9A N 0.3452(3) 0.15668(10) 0.92547(19) 0.0405(5) Uani 1 1 d D . . . .
H9A H 0.292(4) 0.1819(11) 0.944(3) 0.049 Uiso 1 1 d D U . . .
O1A O 0.8317(2) 0.11373(9) 0.97345(19) 0.0479(5) Uani 1 1 d . . . . .
O2A O 0.3330(3) 0.38424(9) 0.8686(2) 0.0596(6) Uani 1 1 d . . . . .
O3A O 0.3599(3) 0.37788(9) 1.0559(2) 0.0560(6) Uani 1 1 d . . . . .
O4A O 0.77078(19) 0.21984(7) 0.95000(14) 0.0334(4) Uani 1 1 d . . . . .
O5A O 0.7833(2) 0.28128(8) 1.07627(14) 0.0398(4) Uani 1 1 d . . . . .
O6A O 0.8260(2) 0.28162(8) 0.78797(14) 0.0400(4) Uani 1 1 d . . . . .
H6A H 0.883055 0.258531 0.770175 0.060 Uiso 1 1 calc R U . . .
O7A O 1.0706(2) 0.32326(9) 1.00528(17) 0.0452(5) Uani 1 1 d . . . . .
H7A H 1.112037 0.301984 1.045924 0.068 Uiso 1 1 calc R U . . .
O8A O 1.0604(2) 0.21875(9) 0.82005(17) 0.0486(5) Uani 1 1 d . . . . .
O9A O 1.1546(2) 0.23019(9) 0.98716(17) 0.0460(5) Uani 1 1 d . . . . .
O1W O -0.0979(4) 0.13719(11) 0.7178(2) 0.0725(8) Uani 1 1 d G . . . .
H1WA H -0.104868 0.165396 0.680815 0.109 Uiso 1 1 d G U . . .
H1WB H -0.054081 0.145883 0.777973 0.109 Uiso 1 1 d G U . . .
O2W O 0.6223(4) 0.10210(12) 0.6563(3) 0.0785(9) Uani 1 1 d . . . . .
H2WA H 0.583136 0.128696 0.625993 0.118 Uiso 1 1 d R U . . .
H2WB H 0.700346 0.116136 0.680703 0.118 Uiso 1 1 d R U . . .
O3W O 0.6968(4) 0.36195(11) 1.2157(2) 0.0750(9) Uani 1 1 d G . . . .
H3WA H 0.703370 0.344339 1.155799 0.112 Uiso 1 1 d G U . . .
H3WB H 0.673290 0.339687 1.264859 0.112 Uiso 1 1 d G U . . .
O4W O 0.9718(5) 0.39956(14) 1.1451(3) 0.0874(10) Uani 1 1 d G . . . .
H4WA H 0.977054 0.369057 1.090002 0.131 Uiso 1 1 d G U . . .
H4WB H 1.010197 0.427018 1.118604 0.131 Uiso 1 1 d G U . . .

loop_
_atom_site_aniso_label
_atom_site_aniso_U_11
_atom_site_aniso_U_22
_atom_site_aniso_U_33
_atom_site_aniso_U_23
_atom_site_aniso_U_13
_atom_site_aniso_U_12
C1 0.0387(13) 0.0271(12) 0.0394(12) 0.0003(9) -0.0020(10) 0.0028(10)
C1' 0.0289(11) 0.0318(12) 0.0310(10) -0.0019(9) 0.0015(8) 0.0005(9)
C2 0.0381(13) 0.0315(13) 0.0323(11) -0.0052(9) -0.0039(9) 0.0049(10)
C2' 0.0327(11) 0.0300(12) 0.0293(10) 0.0015(9) -0.0012(8) -0.0003(9)
C3 0.0355(12) 0.0286(12) 0.0289(10) -0.0035(9) -0.0013(8) 0.0026(9)
C3' 0.0317(12) 0.0366(13) 0.0370(11) 0.0017(10) -0.0043(9) 0.0004(10)
C4 0.0364(12) 0.0309(12) 0.0282(10) 0.0004(9) -0.0027(8) 0.0009(10)
C4' 0.0334(12) 0.0370(14) 0.0424(13) 0.0019(11) -0.0072(10) 0.0032(10)
C5 0.0360(13) 0.0293(12) 0.0427(12) 0.0017(10) -0.0047(10) 0.0030(10)
C5' 0.0368(13) 0.0312(12) 0.0380(12) -0.0025(10) -0.0002(10) 0.0025(10)
C6 0.0551(19) 0.0455(18) 0.0614(18) 0.0008(14) -0.0229(15) -0.0039(15)
C6' 0.0559(17) 0.0339(14) 0.0476(14) -0.0064(11) -0.0059(12) -0.0019(12)
C7 0.052(2) 0.085(3) 0.121(4) -0.041(3) 0.007(2) -0.029(2)
C7' 0.078(2) 0.0352(16) 0.0590(18) -0.0128(14) 0.0033(16) 0.0012(15)
C8 0.0406(16) 0.0348(16) 0.112(3) 0.0092(18) 0.0033(18) -0.0039(13)
C8' 0.129(4) 0.043(2) 0.075(3) -0.0223(19) -0.009(3) -0.005(2)
C9' 0.145(5) 0.051(2) 0.083(3) -0.001(2) -0.012(3) 0.026(3)
C10 0.0508(16) 0.0443(16) 0.0500(15) 0.0157(13) 0.0130(13) 0.0089(13)
C11 0.0503(15) 0.0463(16) 0.0261(10) 0.0029(10) 0.0032(10) 0.0066(12)
C12 0.0342(12) 0.0377(14) 0.0378(12) -0.0025(10) 0.0024(9) 0.0027(10)
C13 0.0311(11) 0.0304(12) 0.0350(11) 0.0011(9) 0.0005(9) 0.0017(9)
C14 0.0325(12) 0.0296(12) 0.0391(11) 0.0037(9) 0.0013(9) 0.0042(9)
C15 0.0380(13) 0.0295(13) 0.0547(15) 0.0057(11) 0.0071(11) 0.0038(10)
C16 0.0416(14) 0.0337(14) 0.0563(15) -0.0051(12) 0.0098(12) 0.0015(11)
C17 0.0461(15) 0.0420(15) 0.0431(13) -0.0077(11) 0.0072(11) 0.0043(12)
C18 0.075(3) 0.0324(16) 0.093(3) 0.0027(17) 0.011(2) 0.0106(16)
C19 0.0561(18) 0.0321(15) 0.0670(19) -0.0006(13) -0.0100(15) 0.0130(13)
N9 0.0356(11) 0.0304(12) 0.0586(14) 0.0062(10) 0.0029(10) 0.0036(9)
O1 0.0398(10) 0.0296(10) 0.0563(11) -0.0002(8) -0.0041(8) 0.0075(8)
O2 0.0657(15) 0.0329(11) 0.0722(15) 0.0120(10) 0.0105(12) 0.0118(10)
O3 0.0830(18) 0.0373(12) 0.0729(15) -0.0084(11) 0.0226(13) 0.0135(12)
O4 0.0328(8) 0.0284(9) 0.0315(8) -0.0008(6) -0.0032(6) 0.0017(7)
O5 0.0462(10) 0.0345(9) 0.0295(8) 0.0007(7) -0.0019(7) -0.0024(8)
O6 0.0447(10) 0.0385(10) 0.0285(7) 0.0003(7) 0.0005(7) -0.0014(8)
O7 0.0384(10) 0.0403(11) 0.0477(10) 0.0075(8) 0.0072(8) 0.0029(8)
O8 0.0506(12) 0.0475(12) 0.0453(10) 0.0076(9) -0.0053(9) 0.0100(10)
O9 0.0390(10) 0.0456(12) 0.0505(11) 0.0014(9) 0.0020(8) 0.0096(9)
C1A 0.0469(15) 0.0333(14) 0.0389(12) -0.0013(10) 0.0021(10) 0.0041(11)
C1B 0.0310(11) 0.0327(12) 0.0333(11) -0.0014(9) 0.0011(9) 0.0019(9)
C2A 0.0447(14) 0.0318(13) 0.0329(11) 0.0014(9) 0.0064(10) 0.0072(10)
C2B 0.0392(13) 0.0336(13) 0.0305(10) 0.0003(9) 0.0011(9) 0.0005(10)
C3A 0.0364(12) 0.0318(13) 0.0288(10) 0.0020(9) 0.0023(9) 0.0038(10)
C3B 0.0376(13) 0.0416(14) 0.0353(11) -0.0019(10) 0.0044(10) 0.0004(11)
C4A 0.0359(12) 0.0288(11) 0.0276(10) -0.0008(8) 0.0017(8) 0.0021(9)
C4B 0.0341(13) 0.0444(15) 0.0422(13) -0.0018(11) 0.0078(10) 0.0011(11)
C5A 0.0384(13) 0.0321(13) 0.0353(11) 0.0001(10) 0.0011(9) -0.0001(10)
C5B 0.0429(14) 0.0380(15) 0.0416(13) 0.0033(11) 0.0020(11) 0.0032(11)
C6A 0.0449(15) 0.0455(17) 0.0519(15) 0.0069(13) 0.0104(12) -0.0042(13)
C6B 0.086(3) 0.0440(18) 0.0518(16) 0.0115(14) 0.0108(17) 0.0052(17)
C7A 0.079(3) 0.085(3) 0.084(3) 0.020(2) -0.006(2) -0.042(3)
C7B 0.092(3) 0.0413(19) 0.045(5) 0.007(3) 0.007(3) 0.0102(19)
C7C 0.092(3) 0.0413(19) 0.045(5) 0.007(3) 0.007(3) 0.0102(19)
C8A 0.0538(19) 0.0444(18) 0.079(2) -0.0043(16) -0.0110(16) -0.0121(15)
C8B 0.082(4) 0.096(5) 0.134(6) 0.047(5) 0.010(4) 0.026(4)
C8C 0.082(4) 0.096(5) 0.134(6) 0.047(5) 0.010(4) 0.026(4)
C9B 0.110(5) 0.050(3) 0.103(5) 0.020(3) 0.015(4) -0.006(3)
C9C 0.110(5) 0.050(3) 0.103(5) 0.020(3) 0.015(4) -0.006(3)
C10A 0.0536(17) 0.0460(16) 0.0367(13) -0.0089(11) -0.0055(11) 0.0062(13)
C11A 0.0559(16) 0.0479(17) 0.0278(11) -0.0028(11) -0.0002(10) 0.0056(13)
C12A 0.0408(13) 0.0349(13) 0.0324(11) 0.0018(10) -0.0034(9) 0.0030(11)
C13A 0.0302(11) 0.0352(13) 0.0301(10) -0.0011(9) -0.0010(8) 0.0046(9)
C14A 0.0371(12) 0.0332(13) 0.0359(11) -0.0020(10) -0.0039(9) 0.0030(10)
C15A 0.0409(14) 0.0314(14) 0.0493(14) -0.0044(11) -0.0071(11) 0.0050(11)
C16A 0.0424(14) 0.0341(14) 0.0536(15) 0.0060(12) -0.0112(12) 0.0033(11)
C17A 0.0481(16) 0.0454(16) 0.0400(13) 0.0076(12) -0.0086(11) 0.0019(13)
C18A 0.083(3) 0.0349(18) 0.085(3) -0.0007(17) -0.021(2) 0.0140(18)
C19A 0.068(2) 0.0355(16) 0.078(2) -0.0043(15) 0.0200(18) 0.0148(15)
N9A 0.0398(12) 0.0373(13) 0.0443(12) -0.0051(10) -0.0041(9) -0.0002(10)
O1A 0.0426(11) 0.0377(11) 0.0637(12) 0.0002(9) 0.0090(9) 0.0120(9)
O2A 0.0726(16) 0.0390(12) 0.0666(14) 0.0087(10) -0.0150(12) 0.0119(11)
O3A 0.0645(15) 0.0356(11) 0.0674(14) -0.0122(10) -0.0143(11) 0.0133(10)
O4A 0.0375(9) 0.0307(9) 0.0322(8) 0.0007(7) 0.0051(6) 0.0025(7)
O5A 0.0488(11) 0.0387(10) 0.0321(8) -0.0013(7) 0.0032(7) -0.0016(8)
O6A 0.0488(11) 0.0417(11) 0.0295(8) 0.0002(7) -0.0003(7) -0.0005(9)
O7A 0.0416(11) 0.0465(12) 0.0472(10) -0.0089(9) -0.0041(8) 0.0024(9)
O8A 0.0501(12) 0.0495(12) 0.0463(10) -0.0101(9) 0.0043(8) 0.0069(10)
O9A 0.0420(10) 0.0486(12) 0.0473(10) 0.0001(9) -0.0008(8) 0.0056(9)
O1W 0.113(2) 0.0477(14) 0.0566(14) 0.0119(11) -0.0126(15) -0.0070(15)
O2W 0.088(2) 0.0642(18) 0.0843(19) 0.0292(16) 0.0225(16) 0.0124(16)
O3W 0.116(3) 0.0440(14) 0.0652(15) -0.0136(12) 0.0067(16) -0.0128(15)
O4W 0.107(3) 0.068(2) 0.086(2) -0.0207(17) -0.0299(19) 0.0134(19)

loop_
_atom_type_symbol
_atom_type_description
_atom_type_scat_dispersion_real
_atom_type_scat_dispersion_imag
_atom_type_scat_source
C C 0.0137 0.0067 'International Tables Vol C Tables 4.2.6.8 and 6.1.1.4'
H H 0.0000 0.0000 'International Tables Vol C Tables 4.2.6.8 and 6.1.1.4'
N N 0.0241 0.0134 'International Tables Vol C Tables 4.2.6.8 and 6.1.1.4'
O O 0.0389 0.0241 'International Tables Vol C Tables 4.2.6.8 and 6.1.1.4'

loop_
_geom_angle_atom_site_label_1
_geom_angle_atom_site_label_2
_geom_angle_atom_site_label_3
_geom_angle
_geom_angle_site_symmetry_1
_geom_angle_site_symmetry_3
_geom_angle_publ_flag
C2 C1 C5 110.9(2) . . ?
C2 C1 H1 124.5 . . ?
C5 C1 H1 124.5 . . ?
O5 C1' O4 124.0(2) . . ?
O5 C1' C2' 123.5(2) . . ?
O4 C1' C2' 112.4(2) . . ?
O1 C2 C1 130.3(3) . . ?
O1 C2 C3 116.4(2) . . ?
C1 C2 C3 113.3(2) . . ?
O6 C2' C5' 107.5(2) . . ?
O6 C2' C1' 111.1(2) . . ?
C5' C2' C1' 109.1(2) . . ?
O6 C2' C3' 108.5(2) . . ?
C5' C2' C3' 113.3(2) . . ?
C1' C2' C3' 107.3(2) . . ?
O4 C3 C2 108.20(19) . . ?
O4 C3 C4 113.88(19) . . ?
C2 C3 C4 104.7(2) . . ?
O4 C3 H3 110.0 . . ?
C2 C3 H3 110.0 . . ?
C4 C3 H3 110.0 . . ?
O7 C3' C4' 109.8(2) . . ?
O7 C3' C2' 111.1(2) . . ?
C4' C3' C2' 112.1(2) . . ?
O7 C3' H3' 107.9 . . ?
C4' C3' H3' 107.9 . . ?
C2' C3' H3' 107.9 . . ?
C13 C4 C3 116.0(2) . . ?
C13 C4 C5 115.9(2) . . ?
C3 C4 C5 105.4(2) . . ?
C13 C4 H4 106.3 . . ?
C3 C4 H4 106.3 . . ?
C5 C4 H4 106.3 . . ?
O8 C4' O9 127.2(3) . . ?
O8 C4' C3' 117.3(2) . . ?
O9 C4' C3' 115.5(2) . . ?
C1 C5 N9 111.6(2) . . ?
C1 C5 C6 113.6(2) . . ?
N9 C5 C6 100.1(2) . . ?
C1 C5 C4 105.5(2) . . ?
N9 C5 C4 113.2(2) . . ?
C6 C5 C4 113.1(2) . . ?
C6' C5' C2' 113.8(2) . . ?
C6' C5' H5'A 108.8 . . ?
C2' C5' H5'A 108.8 . . ?
C6' C5' H5'B 108.8 . . ?
C2' C5' H5'B 108.8 . . ?
H5'A C5' H5'B 107.7 . . ?
C7 C6 C5 108.3(3) . . ?
C7 C6 H6B 110.0 . . ?
C5 C6 H6B 110.0 . . ?
C7 C6 H6C 110.0 . . ?
C5 C6 H6C 110.0 . . ?
H6B C6 H6C 108.4 . . ?
C5' C6' C7' 113.9(3) . . ?
C5' C6' H6'A 108.8 . . ?
C7' C6' H6'A 108.8 . . ?
C5' C6' H6'B 108.8 . . ?
C7' C6' H6'B 108.8 . . ?
H6'A C6' H6'B 107.7 . . ?
C6 C7 C8 106.8(3) . . ?
C6 C7 H7D 110.4 . . ?
C8 C7 H7D 110.4 . . ?
C6 C7 H7E 110.4 . . ?
C8 C7 H7E 110.4 . . ?
H7D C7 H7E 108.6 . . ?
C9' C7' C6' 112.7(3) . . ?
C9' C7' C8' 111.7(4) . . ?
C6' C7' C8' 109.7(4) . . ?
C9' C7' H7' 107.5 . . ?
C6' C7' H7' 107.5 . . ?
C8' C7' H7' 107.5 . . ?
C7 C8 N9 104.1(3) . . ?
C7 C8 H8A 110.9 . . ?
N9 C8 H8A 110.9 . . ?
C7 C8 H8B 110.9 . . ?
N9 C8 H8B 110.9 . . ?
H8A C8 H8B 108.9 . . ?
C7' C8' H8'A 109.5 . . ?
C7' C8' H8'B 109.5 . . ?
H8'A C8' H8'B 109.5 . . ?
C7' C8' H8'C 109.5 . . ?
H8'A C8' H8'C 109.5 . . ?
H8'B C8' H8'C 109.5 . . ?
C7' C9' H9'A 109.5 . . ?
C7' C9' H9'B 109.5 . . ?
H9'A C9' H9'B 109.5 . . ?
C7' C9' H9'C 109.5 . . ?
H9'A C9' H9'C 109.5 . . ?
H9'B C9' H9'C 109.5 . . ?
N9 C10 C11 113.1(2) . . ?
N9 C10 H10C 109.0 . . ?
C11 C10 H10C 109.0 . . ?
N9 C10 H10D 109.0 . . ?
C11 C10 H10D 109.0 . . ?
H10C C10 H10D 107.8 . . ?
C12 C11 C10 112.2(2) . . ?
C12 C11 H11C 109.2 . . ?
C10 C11 H11C 109.2 . . ?
C12 C11 H11D 109.2 . . ?
C10 C11 H11D 109.2 . . ?
H11C C11 H11D 107.9 . . ?
C13 C12 C17 120.5(3) . . ?
C13 C12 C11 120.4(2) . . ?
C17 C12 C11 119.0(2) . . ?
C12 C13 C14 120.3(2) . . ?
C12 C13 C4 122.5(2) . . ?
C14 C13 C4 117.2(2) . . ?
C15 C14 C13 117.6(2) . . ?
C15 C14 H14 121.2 . . ?
C13 C14 H14 121.2 . . ?
C16 C15 O2 110.5(3) . . ?
C16 C15 C14 121.7(3) . . ?
O2 C15 C14 127.8(3) . . ?
C17 C16 C15 122.0(3) . . ?
C17 C16 O3 128.2(3) . . ?
C15 C16 O3 109.8(3) . . ?
C16 C17 C12 117.9(3) . . ?
C16 C17 H17 121.1 . . ?
C12 C17 H17 121.1 . . ?
O3 C18 O2 109.2(3) . . ?
O3 C18 H18C 109.8 . . ?
O2 C18 H18C 109.8 . . ?
O3 C18 H18D 109.8 . . ?
O2 C18 H18D 109.8 . . ?
H18C C18 H18D 108.3 . . ?
O1 C19 H19D 109.5 . . ?
O1 C19 H19E 109.5 . . ?
H19D C19 H19E 109.5 . . ?
O1 C19 H19F 109.5 . . ?
H19D C19 H19F 109.5 . . ?
H19E C19 H19F 109.5 . . ?
C10 N9 C8 113.6(3) . . ?
C10 N9 C5 117.4(2) . . ?
C8 N9 C5 105.6(2) . . ?
C10 N9 H9 104(3) . . ?
C8 N9 H9 104(3) . . ?
C5 N9 H9 112(3) . . ?
C2 O1 C19 115.0(3) . . ?
C15 O2 C18 104.7(3) . . ?
C16 O3 C18 105.8(3) . . ?
C1' O4 C3 115.50(18) . . ?
C2' O6 H6 109.5 . . ?
C3' O7 H7 109.5 . . ?
C2A C1A C5A 111.4(3) . . ?
C2A C1A H1A 124.3 . . ?
C5A C1A H1A 124.3 . . ?
O5A C1B O4A 123.0(2) . . ?
O5A C1B C2B 124.5(2) . . ?
O4A C1B C2B 112.5(2) . . ?
C1A C2A O1A 130.6(3) . . ?
C1A C2A C3A 113.7(2) . . ?
O1A C2A C3A 115.7(3) . . ?
O6A C2B C5B 107.0(2) . . ?
O6A C2B C1B 111.9(2) . . ?
C5B C2B C1B 108.9(2) . . ?
O6A C2B C3B 109.4(2) . . ?
C5B C2B C3B 112.4(2) . . ?
C1B C2B C3B 107.5(2) . . ?
O4A C3A C2A 108.68(19) . . ?
O4A C3A C4A 114.0(2) . . ?
C2A C3A C4A 104.1(2) . . ?
O4A C3A H3A 110.0 . . ?
C2A C3A H3A 110.0 . . ?
C4A C3A H3A 110.0 . . ?
O7A C3B C4B 110.0(2) . . ?
O7A C3B C2B 111.3(2) . . ?
C4B C3B C2B 111.3(2) . . ?
O7A C3B H3B 108.0 . . ?
C4B C3B H3B 108.0 . . ?
C2B C3B H3B 108.0 . . ?
C13A C4A C3A 116.1(2) . . ?
C13A C4A C5A 116.3(2) . . ?
C3A C4A C5A 105.6(2) . . ?
C13A C4A H4A 106.0 . . ?
C3A C4A H4A 106.0 . . ?
C5A C4A H4A 106.0 . . ?
O8A C4B O9A 127.3(3) . . ?
O8A C4B C3B 117.2(3) . . ?
O9A C4B C3B 115.5(2) . . ?
C1A C5A C6A 114.4(2) . . ?
C1A C5A N9A 112.0(2) . . ?
C6A C5A N9A 99.7(2) . . ?
C1A C5A C4A 105.1(2) . . ?
C6A C5A C4A 112.6(2) . . ?
N9A C5A C4A 113.3(2) . . ?
C2B C5B C6B 114.7(3) . . ?
C2B C5B H5BA 108.6 . . ?
C6B C5B H5BA 108.6 . . ?
C2B C5B H5BB 108.6 . . ?
C6B C5B H5BB 108.6 . . ?
H5BA C5B H5BB 107.6 . . ?
C7A C6A C5A 105.0(3) . . ?
C7A C6A H6AA 110.7 . . ?
C5A C6A H6AA 110.7 . . ?
C7A C6A H6AB 110.7 . . ?
C5A C6A H6AB 110.7 . . ?
H6AA C6A H6AB 108.8 . . ?
C7B C6B C5B 116.6(4) . . ?
C7C C6B C5B 108.8(9) . . ?
C7B C6B H6BA 108.1 . . ?
C5B C6B H6BA 108.1 . . ?
C7B C6B H6BB 108.1 . . ?
C5B C6B H6BB 108.1 . . ?
H6BA C6B H6BB 107.3 . . ?
C7C C6B H6BC 109.9 . . ?
C5B C6B H6BC 109.9 . . ?
C7C C6B H6BD 109.9 . . ?
C5B C6B H6BD 109.9 . . ?
H6BC C6B H6BD 108.3 . . ?
C8A C7A C6A 106.6(3) . . ?
C8A C7A H7AA 110.4 . . ?
C6A C7A H7AA 110.4 . . ?
C8A C7A H7AB 110.4 . . ?
C6A C7A H7AB 110.4 . . ?
H7AA C7A H7AB 108.6 . . ?
C8B C7B C6B 111.0(8) . . ?
C8B C7B C9B 112.3(7) . . ?
C6B C7B C9B 111.4(7) . . ?
C8B C7B H7B 107.3 . . ?
C6B C7B H7B 107.3 . . ?
C9B C7B H7B 107.3 . . ?
C8C C7C C9C 99.4(18) . . ?
C8C C7C C6B 127(2) . . ?
C9C C7C C6B 113.6(18) . . ?
C8C C7C H7C 105.1 . . ?
C9C C7C H7C 105.1 . . ?
C6B C7C H7C 105.1 . . ?
C7A C8A N9A 105.9(3) . . ?
C7A C8A H8AA 110.5 . . ?
N9A C8A H8AA 110.6 . . ?
C7A C8A H8AB 110.6 . . ?
N9A C8A H8AB 110.6 . . ?
H8AA C8A H8AB 108.7 . . ?
C7B C8B H8BA 109.5 . . ?
C7B C8B H8BB 109.5 . . ?
H8BA C8B H8BB 109.5 . . ?
C7B C8B H8BC 109.5 . . ?
H8BA C8B H8BC 109.5 . . ?
H8BB C8B H8BC 109.5 . . ?
C7C C8C H8CA 108.3 . . ?
C7C C8C H8CB 109.7 . . ?
H8CA C8C H8CB 109.5 . . ?
C7C C8C H8CC 110.4 . . ?
H8CA C8C H8CC 109.5 . . ?
H8CB C8C H8CC 109.5 . . ?
C7B C9B H9BA 109.5 . . ?
C7B C9B H9BB 109.5 . . ?
H9BA C9B H9BB 109.5 . . ?
C7B C9B H9BC 109.5 . . ?
H9BA C9B H9BC 109.5 . . ?
H9BB C9B H9BC 109.5 . . ?
C7C C9C H9CA 109.5 . . ?
C7C C9C H9CB 109.5 . . ?
H9CA C9C H9CB 109.5 . . ?
C7C C9C H9CC 109.5 . . ?
H9CA C9C H9CC 109.5 . . ?
H9CB C9C H9CC 109.5 . . ?
N9A C10A C11A 112.4(2) . . ?
N9A C10A H10A 109.1 . . ?
C11A C10A H10A 109.1 . . ?
N9A C10A H10B 109.1 . . ?
C11A C10A H10B 109.1 . . ?
H10A C10A H10B 107.9 . . ?
C12A C11A C10A 112.7(2) . . ?
C12A C11A H11A 109.0 . . ?
C10A C11A H11A 109.0 . . ?
C12A C11A H11B 109.0 . . ?
C10A C11A H11B 109.0 . . ?
H11A C11A H11B 107.8 . . ?
C13A C12A C17A 119.7(2) . . ?
C13A C12A C11A 121.1(2) . . ?
C17A C12A C11A 119.1(2) . . ?
C14A C13A C12A 120.7(2) . . ?
C14A C13A C4A 117.8(2) . . ?
C12A C13A C4A 121.5(2) . . ?
C15A C14A C13A 117.9(2) . . ?
C15A C14A H14A 121.1 . . ?
C13A C14A H14A 121.1 . . ?
C14A C15A O3A 128.1(3) . . ?
C14A C15A C16A 121.4(3) . . ?
O3A C15A C16A 110.5(3) . . ?
C17A C16A O2A 128.7(3) . . ?
C17A C16A C15A 122.4(3) . . ?
O2A C16A C15A 108.9(3) . . ?
C16A C17A C12A 117.9(3) . . ?
C16A C17A H17A 121.1 . . ?
C12A C17A H17A 121.1 . . ?
O3A C18A O2A 108.6(3) . . ?
O3A C18A H18A 110.0 . . ?
O2A C18A H18A 110.0 . . ?
O3A C18A H18B 110.0 . . ?
O2A C18A H18B 110.0 . . ?
H18A C18A H18B 108.3 . . ?
O1A C19A H19A 109.5 . . ?
O1A C19A H19B 109.5 . . ?
H19A C19A H19B 109.5 . . ?
O1A C19A H19C 109.5 . . ?
H19A C19A H19C 109.5 . . ?
H19B C19A H19C 109.5 . . ?
C8A N9A C10A 112.9(3) . . ?
C8A N9A C5A 106.0(2) . . ?
C10A N9A C5A 117.7(2) . . ?
C8A N9A H9A 102(3) . . ?
C10A N9A H9A 108(3) . . ?
C5A N9A H9A 108(3) . . ?
C2A O1A C19A 115.4(3) . . ?
C16A O2A C18A 106.2(3) . . ?
C15A O3A C18A 105.8(3) . . ?
C1B O4A C3A 115.21(19) . . ?
C2B O6A H6A 109.5 . . ?
C3B O7A H7A 109.5 . . ?
H1WA O1W H1WB 104.5 . . ?
H2WA O2W H2WB 99.0 . . ?
H3WA O3W H3WB 104.5 . . ?
H4WA O4W H4WB 111.5 . . ?

loop_
_geom_bond_atom_site_label_1
_geom_bond_atom_site_label_2
_geom_bond_distance
_geom_bond_site_symmetry_2
_geom_bond_publ_flag
C1 C2 1.343(4) . ?
C1 C5 1.501(4) . ?
C1 H1 0.9500 . ?
C1' O5 1.212(3) . ?
C1' O4 1.330(3) . ?
C1' C2' 1.546(3) . ?
C2 O1 1.341(3) . ?
C2 C3 1.499(4) . ?
C2' O6 1.416(3) . ?
C2' C5' 1.519(4) . ?
C2' C3' 1.551(4) . ?
C3 O4 1.455(3) . ?
C3 C4 1.548(4) . ?
C3 H3 1.0000 . ?
C3' O7 1.419(3) . ?
C3' C4' 1.541(4) . ?
C3' H3' 1.0000 . ?
C4 C13 1.518(4) . ?
C4 C5 1.561(4) . ?
C4 H4 1.0000 . ?
C4' O8 1.254(4) . ?
C4' O9 1.256(4) . ?
C5 N9 1.534(4) . ?
C5 C6 1.537(4) . ?
C5' C6' 1.514(4) . ?
C5' H5'A 0.9900 . ?
C5' H5'B 0.9900 . ?
C6 C7 1.501(6) . ?
C6 H6B 0.9900 . ?
C6 H6C 0.9900 . ?
C6' C7' 1.529(5) . ?
C6' H6'A 0.9900 . ?
C6' H6'B 0.9900 . ?
C7 C8 1.506(7) . ?
C7 H7D 0.9900 . ?
C7 H7E 0.9900 . ?
C7' C9' 1.506(7) . ?
C7' C8' 1.537(6) . ?
C7' H7' 1.0000 . ?
C8 N9 1.511(4) . ?
C8 H8A 0.9900 . ?
C8 H8B 0.9900 . ?
C8' H8'A 0.9800 . ?
C8' H8'B 0.9800 . ?
C8' H8'C 0.9800 . ?
C9' H9'A 0.9800 . ?
C9' H9'B 0.9800 . ?
C9' H9'C 0.9800 . ?
C10 N9 1.488(4) . ?
C10 C11 1.525(5) . ?
C10 H10C 0.9900 . ?
C10 H10D 0.9900 . ?
C11 C12 1.508(4) . ?
C11 H11C 0.9900 . ?
C11 H11D 0.9900 . ?
C12 C13 1.400(3) . ?
C12 C17 1.409(4) . ?
C13 C14 1.409(4) . ?
C14 C15 1.381(4) . ?
C14 H14 0.9500 . ?
C15 C16 1.375(4) . ?
C15 O2 1.378(4) . ?
C16 C17 1.367(5) . ?
C16 O3 1.377(4) . ?
C17 H17 0.9500 . ?
C18 O3 1.414(6) . ?
C18 O2 1.436(5) . ?
C18 H18C 0.9900 . ?
C18 H18D 0.9900 . ?
C19 O1 1.432(4) . ?
C19 H19D 0.9800 . ?
C19 H19E 0.9800 . ?
C19 H19F 0.9800 . ?
N9 H9 0.857(14) . ?
O6 H6 0.8400 . ?
O7 H7 0.8400 . ?
C1A C2A 1.333(4) . ?
C1A C5A 1.497(4) . ?
C1A H1A 0.9500 . ?
C1B O5A 1.208(3) . ?
C1B O4A 1.336(3) . ?
C1B C2B 1.533(3) . ?
C2A O1A 1.338(3) . ?
C2A C3A 1.497(4) . ?
C2B O6A 1.415(3) . ?
C2B C5B 1.524(4) . ?
C2B C3B 1.551(4) . ?
C3A O4A 1.452(3) . ?
C3A C4A 1.553(4) . ?
C3A H3A 1.0000 . ?
C3B O7A 1.410(3) . ?
C3B C4B 1.546(4) . ?
C3B H3B 1.0000 . ?
C4A C13A 1.527(4) . ?
C4A C5A 1.562(4) . ?
C4A H4A 1.0000 . ?
C4B O8A 1.246(4) . ?
C4B O9A 1.254(4) . ?
C5A C6A 1.532(4) . ?
C5A N9A 1.535(4) . ?
C5B C6B 1.527(4) . ?
C5B H5BA 0.9900 . ?
C5B H5BB 0.9900 . ?
C6A C7A 1.531(6) . ?
C6A H6AA 0.9900 . ?
C6A H6AB 0.9900 . ?
C6B C7B 1.507(8) . ?
C6B C7C 1.52(2) . ?
C6B H6BA 0.9900 . ?
C6B H6BB 0.9900 . ?
C6B H6BC 0.9900 . ?
C6B H6BD 0.9900 . ?
C7A C8A 1.494(6) . ?
C7A H7AA 0.9900 . ?
C7A H7AB 0.9900 . ?
C7B C8B 1.453(14) . ?
C7B C9B 1.522(12) . ?
C7B H7B 1.0000 . ?
C7C C8C 1.46(2) . ?
C7C C9C 1.51(2) . ?
C7C H7C 1.0000 . ?
C8A N9A 1.500(4) . ?
C8A H8AA 0.9900 . ?
C8A H8AB 0.9900 . ?
C8B H8BA 0.9800 . ?
C8B H8BB 0.9800 . ?
C8B H8BC 0.9800 . ?
C8C H8CA 0.9801 . ?
C8C H8CB 0.9802 . ?
C8C H8CC 0.9801 . ?
C9B H9BA 0.9800 . ?
C9B H9BB 0.9800 . ?
C9B H9BC 0.9800 . ?
C9C H9CA 0.9800 . ?
C9C H9CB 0.9800 . ?
C9C H9CC 0.9800 . ?
C10A N9A 1.501(4) . ?
C10A C11A 1.518(5) . ?
C10A H10A 0.9900 . ?
C10A H10B 0.9900 . ?
C11A C12A 1.504(4) . ?
C11A H11A 0.9900 . ?
C11A H11B 0.9900 . ?
C12A C13A 1.405(3) . ?
C12A C17A 1.418(4) . ?
C13A C14A 1.400(4) . ?
C14A C15A 1.372(4) . ?
C14A H14A 0.9500 . ?
C15A O3A 1.375(4) . ?
C15A C16A 1.385(4) . ?
C16A C17A 1.354(5) . ?
C16A O2A 1.382(4) . ?
C17A H17A 0.9500 . ?
C18A O3A 1.420(5) . ?
C18A O2A 1.427(5) . ?
C18A H18A 0.9900 . ?
C18A H18B 0.9900 . ?
C19A O1A 1.440(4) . ?
C19A H19A 0.9800 . ?
C19A H19B 0.9800 . ?
C19A H19C 0.9800 . ?
N9A H9A 0.859(14) . ?
O6A H6A 0.8400 . ?
O7A H7A 0.8400 . ?
O1W H1WA 0.8694 . ?
O1W H1WB 0.8701 . ?
O2W H2WA 0.8695 . ?
O2W H2WB 0.8700 . ?
O3W H3WA 0.8702 . ?
O3W H3WB 0.8700 . ?
O4W H4WA 1.0486 . ?
O4W H4WB 0.8703 . ?

loop_
_geom_hbond_atom_site_label_D
_geom_hbond_atom_site_label_H
_geom_hbond_atom_site_label_A
_geom_hbond_distance_DH
_geom_hbond_distance_HA
_geom_hbond_distance_DA
_geom_hbond_angle_DHA
_geom_hbond_site_symmetry_A
_geom_hbond_publ_flag
C11 H11C O4 0.99 2.34 3.081(3) 131.3 . yes
C11A H11A O4A 0.99 2.34 3.089(4) 132.0 . yes
N9 H9 O9 0.857(14) 1.882(17) 2.722(3) 166(4) 1_655 yes
N9A H9A O9A 0.859(14) 1.892(16) 2.745(3) 172(4) 1_455 yes
O1W H1WA O5 0.87 2.02 2.851(3) 158.3 . yes
O1W H1WB O8A 0.87 2.25 2.882(4) 129.5 1_455 yes
O2W H2WA O7 0.87 2.01 2.833(4) 158.3 1_655 yes
O3W H3WA O5A 0.87 2.07 2.846(3) 148.6 . yes
O3W H3WB O8 0.87 2.20 2.979(4) 148.7 1_656 yes
O4W H4WA O7A 1.05 1.82 2.802(4) 153.8 . yes
O6 H6 O8 0.84 2.07 2.763(3) 139.4 . yes
O6A H6A O8A 0.84 2.05 2.776(3) 143.9 . yes
O2W H2WB O1W 0.87 2.02 2.877(5) 167.7 1_655 yes

loop_
_geom_torsion_atom_site_label_1
_geom_torsion_atom_site_label_2
_geom_torsion_atom_site_label_3
_geom_torsion_atom_site_label_4
_geom_torsion
_geom_torsion_site_symmetry_1
_geom_torsion_site_symmetry_2
_geom_torsion_site_symmetry_3
_geom_torsion_site_symmetry_4
_geom_torsion_publ_flag
C5 C1 C2 O1 175.7(2) . . . . ?
C5 C1 C2 C3 -1.6(3) . . . . ?
O5 C1' C2' O6 -159.2(2) . . . . ?
O4 C1' C2' O6 22.4(3) . . . . ?
O5 C1' C2' C5' -40.9(3) . . . . ?
O4 C1' C2' C5' 140.7(2) . . . . ?
O5 C1' C2' C3' 82.3(3) . . . . ?
O4 C1' C2' C3' -96.1(2) . . . . ?
O1 C2 C3 O4 59.8(3) . . . . ?
C1 C2 C3 O4 -122.5(2) . . . . ?
O1 C2 C3 C4 -178.4(2) . . . . ?
C1 C2 C3 C4 -0.8(3) . . . . ?
O6 C2' C3' O7 173.1(2) . . . . ?
C5' C2' C3' O7 53.7(3) . . . . ?
C1' C2' C3' O7 -66.8(3) . . . . ?
O6 C2' C3' C4' -63.7(3) . . . . ?
C5' C2' C3' C4' 177.0(2) . . . . ?
C1' C2' C3' C4' 56.5(3) . . . . ?
O4 C3 C4 C13 -9.1(3) . . . . ?
C2 C3 C4 C13 -127.0(2) . . . . ?
O4 C3 C4 C5 120.6(2) . . . . ?
C2 C3 C4 C5 2.6(2) . . . . ?
O7 C3' C4' O8 -178.2(2) . . . . ?
C2' C3' C4' O8 57.8(3) . . . . ?
O7 C3' C4' O9 1.4(3) . . . . ?
C2' C3' C4' O9 -122.6(3) . . . . ?
C2 C1 C5 N9 126.5(2) . . . . ?
C2 C1 C5 C6 -121.2(3) . . . . ?
C2 C1 C5 C4 3.2(3) . . . . ?
C13 C4 C5 C1 126.3(2) . . . . ?
C3 C4 C5 C1 -3.5(3) . . . . ?
C13 C4 C5 N9 4.0(3) . . . . ?
C3 C4 C5 N9 -125.8(2) . . . . ?
C13 C4 C5 C6 -109.0(3) . . . . ?
C3 C4 C5 C6 121.3(3) . . . . ?
O6 C2' C5' C6' -67.1(3) . . . . ?
C1' C2' C5' C6' 172.3(2) . . . . ?
C3' C2' C5' C6' 52.8(3) . . . . ?
C1 C5 C6 C7 -92.3(4) . . . . ?
N9 C5 C6 C7 26.8(4) . . . . ?
C4 C5 C6 C7 147.5(3) . . . . ?
C2' C5' C6' C7' 168.8(3) . . . . ?
C5 C6 C7 C8 -5.9(5) . . . . ?
C5' C6' C7' C9' 52.6(5) . . . . ?
C5' C6' C7' C8' 177.7(3) . . . . ?
C6 C7 C8 N9 -18.2(5) . . . . ?
N9 C10 C11 C12 -40.3(3) . . . . ?
C10 C11 C12 C13 70.3(3) . . . . ?
C10 C11 C12 C17 -107.2(3) . . . . ?
C17 C12 C13 C14 0.1(4) . . . . ?
C11 C12 C13 C14 -177.3(3) . . . . ?
C17 C12 C13 C4 -179.0(3) . . . . ?
C11 C12 C13 C4 3.6(4) . . . . ?
C3 C4 C13 C12 69.8(3) . . . . ?
C5 C4 C13 C12 -54.6(3) . . . . ?
C3 C4 C13 C14 -109.3(3) . . . . ?
C5 C4 C13 C14 126.3(2) . . . . ?
C12 C13 C14 C15 0.4(4) . . . . ?
C4 C13 C14 C15 179.5(2) . . . . ?
C13 C14 C15 C16 0.2(4) . . . . ?
C13 C14 C15 O2 179.7(3) . . . . ?
O2 C15 C16 C17 179.1(3) . . . . ?
C14 C15 C16 C17 -1.2(5) . . . . ?
O2 C15 C16 O3 -0.4(4) . . . . ?
C14 C15 C16 O3 179.3(3) . . . . ?
C15 C16 C17 C12 1.6(5) . . . . ?
O3 C16 C17 C12 -179.0(3) . . . . ?
C13 C12 C17 C16 -1.1(4) . . . . ?
C11 C12 C17 C16 176.3(3) . . . . ?
C11 C10 N9 C8 -174.5(3) . . . . ?
C11 C10 N9 C5 -50.7(3) . . . . ?
C7 C8 N9 C10 165.9(3) . . . . ?
C7 C8 N9 C5 35.9(4) . . . . ?
C1 C5 N9 C10 -45.4(3) . . . . ?
C6 C5 N9 C10 -165.9(3) . . . . ?
C4 C5 N9 C10 73.4(3) . . . . ?
C1 C5 N9 C8 82.3(3) . . . . ?
C6 C5 N9 C8 -38.2(3) . . . . ?
C4 C5 N9 C8 -158.8(2) . . . . ?
C1 C2 O1 C19 2.9(4) . . . . ?
C3 C2 O1 C19 -179.9(2) . . . . ?
C16 C15 O2 C18 0.1(4) . . . . ?
C14 C15 O2 C18 -179.5(3) . . . . ?
O3 C18 O2 C15 0.2(4) . . . . ?
C17 C16 O3 C18 -179.0(4) . . . . ?
C15 C16 O3 C18 0.5(4) . . . . ?
O2 C18 O3 C16 -0.4(4) . . . . ?
O5 C1' O4 C3 6.4(3) . . . . ?
C2' C1' O4 C3 -175.24(19) . . . . ?
C2 C3 O4 C1' -168.7(2) . . . . ?
C4 C3 O4 C1' 75.3(2) . . . . ?
C5A C1A C2A O1A 175.8(3) . . . . ?
C5A C1A C2A C3A -1.7(3) . . . . ?
O5A C1B C2B O6A -159.1(3) . . . . ?
O4A C1B C2B O6A 22.9(3) . . . . ?
O5A C1B C2B C5B -41.1(4) . . . . ?
O4A C1B C2B C5B 140.9(2) . . . . ?
O5A C1B C2B C3B 80.8(3) . . . . ?
O4A C1B C2B C3B -97.2(3) . . . . ?
C1A C2A C3A O4A -122.1(2) . . . . ?
O1A C2A C3A O4A 60.0(3) . . . . ?
C1A C2A C3A C4A -0.3(3) . . . . ?
O1A C2A C3A C4A -178.2(2) . . . . ?
O6A C2B C3B O7A 172.6(2) . . . . ?
C5B C2B C3B O7A 54.0(3) . . . . ?
C1B C2B C3B O7A -65.7(3) . . . . ?
O6A C2B C3B C4B -64.2(3) . . . . ?
C5B C2B C3B C4B 177.2(2) . . . . ?
C1B C2B C3B C4B 57.4(3) . . . . ?
O4A C3A C4A C13A -10.2(3) . . . . ?
C2A C3A C4A C13A -128.5(2) . . . . ?
O4A C3A C4A C5A 120.2(2) . . . . ?
C2A C3A C4A C5A 2.0(2) . . . . ?
O7A C3B C4B O8A -177.4(2) . . . . ?
C2B C3B C4B O8A 58.7(3) . . . . ?
O7A C3B C4B O9A 2.1(3) . . . . ?
C2B C3B C4B O9A -121.8(3) . . . . ?
C2A C1A C5A C6A -121.1(3) . . . . ?
C2A C1A C5A N9A 126.4(2) . . . . ?
C2A C1A C5A C4A 2.9(3) . . . . ?
C13A C4A C5A C1A 127.5(2) . . . . ?
C3A C4A C5A C1A -2.9(2) . . . . ?
C13A C4A C5A C6A -107.4(3) . . . . ?
C3A C4A C5A C6A 122.2(2) . . . . ?
C13A C4A C5A N9A 4.8(3) . . . . ?
C3A C4A C5A N9A -125.6(2) . . . . ?
O6A C2B C5B C6B -65.6(3) . . . . ?
C1B C2B C5B C6B 173.4(3) . . . . ?
C3B C2B C5B C6B 54.4(3) . . . . ?
C1A C5A C6A C7A -82.2(4) . . . . ?
N9A C5A C6A C7A 37.5(4) . . . . ?
C4A C5A C6A C7A 157.9(3) . . . . ?
C2B C5B C6B C7B 168.1(6) . . . . ?
C2B C5B C6B C7C 176.9(16) . . . . ?
C5A C6A C7A C8A -22.6(5) . . . . ?
C5B C6B C7B C8B -71.4(7) . . . . ?
C5B C6B C7B C9B 162.6(6) . . . . ?
C5B C6B C7C C8C -22(4) . . . . ?
C5B C6B C7C C9C -145(2) . . . . ?
C6A C7A C8A N9A -2.7(5) . . . . ?
N9A C10A C11A C12A -40.4(3) . . . . ?
C10A C11A C12A C13A 71.3(3) . . . . ?
C10A C11A C12A C17A -106.0(3) . . . . ?
C17A C12A C13A C14A -0.2(4) . . . . ?
C11A C12A C13A C14A -177.5(3) . . . . ?
C17A C12A C13A C4A 179.9(3) . . . . ?
C11A C12A C13A C4A 2.7(4) . . . . ?
C3A C4A C13A C14A -108.8(3) . . . . ?
C5A C4A C13A C14A 125.9(2) . . . . ?
C3A C4A C13A C12A 71.0(3) . . . . ?
C5A C4A C13A C12A -54.2(3) . . . . ?
C12A C13A C14A C15A -0.4(4) . . . . ?
C4A C13A C14A C15A 179.4(2) . . . . ?
C13A C14A C15A O3A 178.7(3) . . . . ?
C13A C14A C15A C16A 1.3(4) . . . . ?
C14A C15A C16A C17A -1.5(5) . . . . ?
O3A C15A C16A C17A -179.3(3) . . . . ?
C14A C15A C16A O2A 178.1(3) . . . . ?
O3A C15A C16A O2A 0.2(4) . . . . ?
O2A C16A C17A C12A -178.7(3) . . . . ?
C15A C16A C17A C12A 0.7(5) . . . . ?
C13A C12A C17A C16A 0.1(4) . . . . ?
C11A C12A C17A C16A 177.4(3) . . . . ?
C7A C8A N9A C10A 157.3(4) . . . . ?
C7A C8A N9A C5A 27.1(4) . . . . ?
C11A C10A N9A C8A -174.6(3) . . . . ?
C11A C10A N9A C5A -50.6(3) . . . . ?
C1A C5A N9A C8A 81.5(3) . . . . ?
C6A C5A N9A C8A -39.8(3) . . . . ?
C4A C5A N9A C8A -159.8(2) . . . . ?
C1A C5A N9A C10A -45.8(3) . . . . ?
C6A C5A N9A C10A -167.2(3) . . . . ?
C4A C5A N9A C10A 72.9(3) . . . . ?
C1A C2A O1A C19A 3.0(4) . . . . ?
C3A C2A O1A C19A -179.4(3) . . . . ?
C17A C16A O2A C18A -179.4(4) . . . . ?
C15A C16A O2A C18A 1.0(4) . . . . ?
O3A C18A O2A C16A -1.9(4) . . . . ?
C14A C15A O3A C18A -179.1(3) . . . . ?
C16A C15A O3A C18A -1.4(4) . . . . ?
O2A C18A O3A C15A 2.0(5) . . . . ?
O5A C1B O4A C3A 6.4(4) . . . . ?
C2B C1B O4A C3A -175.6(2) . . . . ?
C2A C3A O4A C1B -168.2(2) . . . . ?
C4A C3A O4A C1B 76.2(3) . . . . ?
